data_4038708
loop_
_publ_author_name
'Wrona-Piotrowicz, Anna'
'Makal, Anna'
'Zakrzewski, Janusz'

_publ_section_title
;
 Triflic Acid-Promoted Adamantylation and <i>tert</i>-Butylation of
 Pyrene: Fluorescent Properties of Pyrene-Decorated Adamantanes and a
 Channeled Crystal Structure of 1,3,5-Tris(pyren-2-yl)adamantane.
;
_journal_name_full 'The Journal of organic chemistry'
_journal_paper_doi 10.1021/acs.joc.0c01060
_journal_year 2020
_chemical_formula_moiety 'C58 H40'
_chemical_formula_sum 'C58 H40'
_chemical_formula_weight 736.90
_space_group_crystal_system triclinic
_space_group_IT_number 2
_space_group_name_Hall '-P 1'
_space_group_name_H-M_alt 'P -1'
_atom_sites_solution_hydrogens geom
_atom_sites_solution_primary direct
_audit_creation_date 2019-06-22
_audit_creation_method
;
Olex2 1.2
(compiled May 29 2018 13:30:08 for OlexSys, GUI svn.r5506)
;
_cell_angle_alpha 117.369(5)
_cell_angle_beta 91.410(4)
_cell_angle_gamma 93.755(4)
_cell_formula_units_Z 2
_cell_length_a 8.0569(4)
_cell_length_b 17.1074(9)
_cell_length_c 17.4187(9)
_cell_measurement_reflns_used 5590
_cell_measurement_temperature 120.00(10)
_cell_measurement_theta_max 73.8940
_cell_measurement_theta_min 2.8070
_cell_volume 2123.5(2)
_computing_cell_refinement 'CrysAlisPro 1.171.39.43d (Rigaku OD, 2018)'
_computing_data_collection 'CrysAlisPro 1.171.39.43d (Rigaku OD, 2018)'
_computing_data_reduction 'CrysAlisPro 1.171.39.43d (Rigaku OD, 2018)'
_computing_molecular_graphics 'Olex2 (Dolomanov et al., 2009)'
_computing_publication_material 'Olex2 (Dolomanov et al., 2009)'
_computing_structure_refinement 'ShelXL (Sheldrick, 2015)'
_computing_structure_solution 'ShelXS (Sheldrick, 2008)'
_diffrn_ambient_environment N~2~
_diffrn_ambient_temperature 120.00(10)
_diffrn_detector 'CCD plate'
_diffrn_detector_area_resol_mean 5.2195
_diffrn_detector_type Atlas
_diffrn_measured_fraction_theta_full 0.999
_diffrn_measured_fraction_theta_max 0.972
_diffrn_measurement_details
'List of Runs (angles in degrees, time in seconds): # Type Start End Width t~exp~ \w \q \k \f Frames -------------------------------------------------------------------------- 1 \w -117.00 -10.00 1.00 1.00 -- -41.28 -77.00-150.00 107 2 \w -117.00 -17.00 1.00 1.00 -- -41.28 -77.00 -60.00 100 3 \w -93.00 -66.00 1.00 1.00 -- -41.28 -37.00 90.00 27 4 \w -59.00 -31.00 1.00 1.00 -- -41.28 -37.00 90.00 28 5 \w 1.00 80.00 1.00 1.00 -- 41.28 -99.00 60.00 79 6 \w 30.00 128.00 1.00 2.00 -- 106.16 -30.00 0.00 98 7 \w 133.00 174.00 1.00 2.00 -- 106.16 30.00-180.00 41 8 \w 47.00 119.00 1.00 2.00 -- 106.16 -30.00-180.00 72 9 \w 86.00 114.00 1.00 2.00 -- 106.16 30.00-180.00 28 10 \w 75.00 117.00 1.00 2.00 -- 106.16-125.00 30.00 42 11 \w 46.00 117.00 1.00 2.00 -- 106.16-125.00-150.00 71 12 \w 64.00 139.00 1.00 2.00 -- 106.16 -77.00-150.00 75 13 \w 126.00 170.00 1.00 2.00 -- 106.16 45.00-120.00 44 14 \w 80.00 121.00 1.00 2.00 -- 106.16 45.00-120.00 41 15 \w 34.00 61.00 1.00 2.00 -- 106.16-125.00 30.00 27 16 \w 26.00 101.00 1.00 2.00 -- 106.16 -94.00-150.00 75 17 \w 33.00 131.00 1.00 2.00 -- 106.16 -77.00 30.00 98 18 \w 105.00 178.00 1.00 2.00 -- 106.16 30.00 -30.00 73 19 \w 32.00 59.00 1.00 2.00 -- 106.16 -77.00 0.00 27'
_diffrn_measurement_device 'four-circle diffractometer'
_diffrn_measurement_device_type 'SuperNova, Dual, Cu at home/near, Atlas'
_diffrn_measurement_method '\w scans'
_diffrn_orient_matrix_type 'CrysAlisPro convention (1999,Acta A55,543-557)'
_diffrn_orient_matrix_UB_11 -0.0552445000
_diffrn_orient_matrix_UB_12 -0.0708290000
_diffrn_orient_matrix_UB_13 -0.0928270000
_diffrn_orient_matrix_UB_21 0.1378914000
_diffrn_orient_matrix_UB_22 0.0386252000
_diffrn_orient_matrix_UB_23 -0.0357037000
_diffrn_orient_matrix_UB_31 0.1216296000
_diffrn_orient_matrix_UB_32 -0.0620602000
_diffrn_orient_matrix_UB_33 0.0080395000
_diffrn_radiation_monochromator mirror
_diffrn_radiation_probe x-ray
_diffrn_radiation_type CuK\a
_diffrn_radiation_wavelength 1.54184
_diffrn_reflns_av_R_equivalents 0.0354
_diffrn_reflns_av_unetI/netI 0.0478
_diffrn_reflns_Laue_measured_fraction_full 0.999
_diffrn_reflns_Laue_measured_fraction_max 0.972
_diffrn_reflns_limit_h_max 9
_diffrn_reflns_limit_h_min -9
_diffrn_reflns_limit_k_max 19
_diffrn_reflns_limit_k_min -21
_diffrn_reflns_limit_l_max 21
_diffrn_reflns_limit_l_min -21
_diffrn_reflns_number 15343
_diffrn_reflns_point_group_measured_fraction_full 0.999
_diffrn_reflns_point_group_measured_fraction_max 0.972
_diffrn_reflns_theta_full 67.684
_diffrn_reflns_theta_max 73.803
_diffrn_reflns_theta_min 2.920
_diffrn_source 'micro-focus sealed X-ray tube'
_diffrn_source_type 'SuperNova (Cu) X-ray Source'
_exptl_absorpt_coefficient_mu 0.494
_exptl_absorpt_correction_T_max 1.000
_exptl_absorpt_correction_T_min 0.581
_exptl_absorpt_correction_type gaussian
_exptl_absorpt_process_details
'CrysAlisPro 1.171.39.43d (Rigaku Oxford Diffraction, 2018) Numerical absorption correction based on gaussian integration over 			a multifaceted crystal model Empirical absorption correction using spherical harmonics, implemented in SCALE3 ABSPACK scaling algorithm.'
_exptl_crystal_colour 'clear yellow'
_exptl_crystal_colour_lustre clear
_exptl_crystal_colour_primary yellow
_exptl_crystal_density_diffrn 1.152
_exptl_crystal_description needle
_exptl_crystal_F_000 776
_exptl_crystal_size_max 0.362
_exptl_crystal_size_mid 0.12
_exptl_crystal_size_min 0.08
_refine_diff_density_max 0.290
_refine_diff_density_min -0.305
_refine_diff_density_rms 0.062
_refine_ls_extinction_method none
_refine_ls_goodness_of_fit_ref 1.032
_refine_ls_hydrogen_treatment constr
_refine_ls_matrix_type full
_refine_ls_number_parameters 523
_refine_ls_number_reflns 8342
_refine_ls_number_restraints 0
_refine_ls_restrained_S_all 1.032
_refine_ls_R_factor_all 0.0999
_refine_ls_R_factor_gt 0.0811
_refine_ls_shift/su_max 0.000
_refine_ls_shift/su_mean 0.000
_refine_ls_structure_factor_coef Fsqd
_refine_ls_weighting_details
;
 w=1/[\s^2^(Fo^2^)+(0.0582P)^2^+4.7010P]
 where P=(Fo^2^+2Fc^2^)/3
;
_refine_ls_weighting_scheme calc
_refine_ls_wR_factor_gt 0.1957
_refine_ls_wR_factor_ref 0.2067
_reflns_Friedel_coverage 0.000
_reflns_number_gt 6195
_reflns_number_total 8342
_reflns_threshold_expression 'I > 2\s(I)'
_cod_data_source_file jo0c01060_si_002.cif
_cod_data_source_block wpa603_mask
_cod_database_code 4038708
_shelxl_version_number 2013-2
_chemical_oxdiff_formula 'C59 H41 Cl3'
_shelx_space_group_comment
;
The symmetry employed for this shelxl refinement is uniquely defined
by the following loop, which should always be used as a source of
symmetry information in preference to the above space-group names.
They are only intended as comments.
;
_shelx_estimated_absorpt_t_max 0.962
_shelx_estimated_absorpt_t_min 0.842
_reflns_odcompleteness_completeness 99.97
_reflns_odcompleteness_iscentric 1
_reflns_odcompleteness_theta 66.97
_olex2_refinement_description
;
1. Fixed Uiso
 At 1.2 times of:
  All C(H) groups, All C(H,H) groups
2.a Ternary CH refined with riding coordinates:
 C10(H10)
2.b Secondary CH2 refined with riding coordinates:
 C2(H2A,H2B), C4(H4A,H4B), C6(H6A,H6B), C7(H7A,H7B), C8(H8A,H8B), C9(H9A,H9B)
2.c Aromatic/amide H refined with riding coordinates:
 C12(H12), C14(H14), C15(H15), C17(H17), C18(H18), C19(H19), C21(H21),
 C22(H22), C24(H24), C32(H32), C34(H34), C35(H35), C37(H37), C38(H38), C39(H39),
  C41(H41), C42(H42), C44(H44), C52(H52), C54(H54), C55(H55), C57(H57),
 C58(H58), C59(H59), C61(H61), C62(H62), C64(H64)
;
_olex2_submission_special_instructions 'No special instructions were received'
_oxdiff_exptl_absorpt_empirical_details
'Empirical correction (ABSPACK) includes: - Absorption correction using spherical harmonics - Frame scaling'
_oxdiff_exptl_absorpt_empirical_full_max 1.213
_oxdiff_exptl_absorpt_empirical_full_min 0.836

loop_
_space_group_symop_operation_xyz
'x, y, z'
'-x, -y, -z'

loop_
_atom_site_label
_atom_site_type_symbol
_atom_site_fract_x
_atom_site_fract_y
_atom_site_fract_z
_atom_site_U_iso_or_equiv
_atom_site_adp_type
_atom_site_occupancy
_atom_site_site_symmetry_order
_atom_site_calc_flag
_atom_site_refinement_flags_posn
_atom_site_refinement_flags_adp
_atom_site_refinement_flags_occupancy
_atom_site_disorder_assembly
_atom_site_disorder_group
C1 C 0.9707(4) 0.31364(19) 0.9355(2) 0.0245(6) Uani 1 1 d . . . . .
C2 C 1.0535(4) 0.23489(19) 0.9374(2) 0.0243(6) Uani 1 1 d . . . . .
H2A H 1.1286 0.2567 0.9887 0.029 Uiso 1 1 calc R . . . .
H2B H 0.9680 0.1941 0.9407 0.029 Uiso 1 1 calc R . . . .
C3 C 1.1518(4) 0.18529(19) 0.8556(2) 0.0244(6) Uani 1 1 d . . . . .
C4 C 1.0288(4) 0.15111(19) 0.7752(2) 0.0248(6) Uani 1 1 d . . . . .
H4A H 0.9423 0.1105 0.7781 0.030 Uiso 1 1 calc R . . . .
H4B H 1.0876 0.1191 0.7233 0.030 Uiso 1 1 calc R . . . .
C5 C 0.9479(4) 0.2282(2) 0.7698(2) 0.0252(6) Uani 1 1 d . . . . .
C6 C 0.8542(4) 0.2769(2) 0.8531(2) 0.0247(6) Uani 1 1 d . . . . .
H6A H 0.8014 0.3252 0.8508 0.030 Uiso 1 1 calc R . . . .
H6B H 0.7672 0.2364 0.8558 0.030 Uiso 1 1 calc R . . . .
C7 C 1.1074(4) 0.3775(2) 0.9284(2) 0.0278(7) Uani 1 1 d . . . . .
H7A H 1.0564 0.4258 0.9250 0.033 Uiso 1 1 calc R . . . .
H7B H 1.1831 0.4022 0.9796 0.033 Uiso 1 1 calc R . . . .
C8 C 1.2851(4) 0.2532(2) 0.8538(2) 0.0257(6) Uani 1 1 d . . . . .
H8A H 1.3587 0.2765 0.9058 0.031 Uiso 1 1 calc R . . . .
H8B H 1.3515 0.2243 0.8043 0.031 Uiso 1 1 calc R . . . .
C9 C 1.0875(4) 0.2926(2) 0.7667(2) 0.0274(6) Uani 1 1 d . . . . .
H9A H 1.1503 0.2620 0.7160 0.033 Uiso 1 1 calc R . . . .
H9B H 1.0389 0.3408 0.7622 0.033 Uiso 1 1 calc R . . . .
C10 C 1.2040(4) 0.3292(2) 0.8484(2) 0.0268(6) Uani 1 1 d . . . . .
H10 H 1.2912 0.3705 0.8458 0.032 Uiso 1 1 calc R . . . .
C11 C 0.8836(4) 0.36563(19) 1.0183(2) 0.0243(6) Uani 1 1 d . . . . .
C12 C 0.9728(4) 0.3980(2) 1.0993(2) 0.0270(6) Uani 1 1 d . . . . .
H12 H 1.0794 0.3807 1.1008 0.032 Uiso 1 1 calc R . . . .
C13 C 0.9081(4) 0.4547(2) 1.1768(2) 0.0270(6) Uani 1 1 d . . . . .
C14 C 1.0017(5) 0.4906(2) 1.2584(2) 0.0376(8) Uani 1 1 d . . . . .
H14 H 1.1087 0.4740 1.2606 0.045 Uiso 1 1 calc R . . . .
C15 C 0.9369(5) 0.5489(3) 1.3333(2) 0.0408(8) Uani 1 1 d . . . . .
H15 H 1.0004 0.5711 1.3854 0.049 Uiso 1 1 calc R . . . .
C16 C 0.7723(5) 0.5764(2) 1.3326(2) 0.0368(8) Uani 1 1 d . . . . .
C17 C 0.7054(5) 0.6377(3) 1.4086(3) 0.0459(9) Uani 1 1 d . . . . .
H17 H 0.7673 0.6615 1.4613 0.055 Uiso 1 1 calc R . . . .
C18 C 0.5456(6) 0.6623(3) 1.4043(3) 0.0489(10) Uani 1 1 d . . . . .
H18 H 0.5023 0.7032 1.4547 0.059 Uiso 1 1 calc R . . . .
C19 C 0.4485(5) 0.6276(2) 1.3269(2) 0.0420(9) Uani 1 1 d . . . . .
H19 H 0.3421 0.6454 1.3260 0.050 Uiso 1 1 calc R . . . .
C20 C 0.5113(4) 0.5660(2) 1.2503(2) 0.0337(7) Uani 1 1 d . . . . .
C21 C 0.4194(4) 0.5295(2) 1.1691(2) 0.0335(7) Uani 1 1 d . . . . .
H21 H 0.3114 0.5447 1.1668 0.040 Uiso 1 1 calc R . . . .
C22 C 0.4850(4) 0.4729(2) 1.0948(2) 0.0315(7) Uani 1 1 d . . . . .
H22 H 0.4218 0.4515 1.0426 0.038 Uiso 1 1 calc R . . . .
C23 C 0.6497(4) 0.44535(19) 1.0947(2) 0.0262(6) Uani 1 1 d . . . . .
C24 C 0.7208(4) 0.38900(19) 1.0179(2) 0.0259(6) Uani 1 1 d . . . . .
H24 H 0.6580 0.3667 0.9656 0.031 Uiso 1 1 calc R . . . .
C25 C 0.7427(4) 0.47961(19) 1.1753(2) 0.0262(6) Uani 1 1 d . . . . .
C26 C 0.6757(4) 0.5403(2) 1.2528(2) 0.0307(7) Uani 1 1 d . . . . .
C31 C 1.2303(4) 0.10781(19) 0.8598(2) 0.0246(6) Uani 1 1 d . . . . .
C32 C 1.1318(4) 0.0319(2) 0.8457(2) 0.0273(6) Uani 1 1 d . . . . .
H32 H 1.0179 0.0288 0.8335 0.033 Uiso 1 1 calc R . . . .
C33 C 1.1994(4) -0.0405(2) 0.8494(2) 0.0268(6) Uani 1 1 d . . . . .
C34 C 1.0993(4) -0.1201(2) 0.8325(2) 0.0339(7) Uani 1 1 d . . . . .
H34 H 0.9862 -0.1256 0.8170 0.041 Uiso 1 1 calc R . . . .
C35 C 1.1669(4) -0.1868(2) 0.8390(3) 0.0379(8) Uani 1 1 d . . . . .
H35 H 1.0992 -0.2376 0.8274 0.046 Uiso 1 1 calc R . . . .
C36 C 1.3397(4) -0.1822(2) 0.8632(2) 0.0335(7) Uani 1 1 d . . . . .
C37 C 1.4122(5) -0.2500(3) 0.8728(3) 0.0444(9) Uani 1 1 d . . . . .
H37 H 1.3462 -0.3006 0.8637 0.053 Uiso 1 1 calc R . . . .
C38 C 1.5803(5) -0.2425(2) 0.8958(3) 0.0448(9) Uani 1 1 d . . . . .
H38 H 1.6255 -0.2883 0.9017 0.054 Uiso 1 1 calc R . . . .
C39 C 1.6819(4) -0.1685(2) 0.9102(2) 0.0356(8) Uani 1 1 d . . . . .
H39 H 1.7944 -0.1646 0.9260 0.043 Uiso 1 1 calc R . . . .
C40 C 1.6159(4) -0.0987(2) 0.9010(2) 0.0278(6) Uani 1 1 d . . . . .
C41 C 1.7156(4) -0.0190(2) 0.9175(2) 0.0296(7) Uani 1 1 d . . . . .
H41 H 1.8282 -0.0129 0.9343 0.035 Uiso 1 1 calc R . . . .
C42 C 1.6479(4) 0.0476(2) 0.9089(2) 0.0285(7) Uani 1 1 d . . . . .
H42 H 1.7157 0.0977 0.9185 0.034 Uiso 1 1 calc R . . . .
C43 C 1.4738(4) 0.0420(2) 0.8852(2) 0.0259(6) Uani 1 1 d . . . . .
C44 C 1.4023(4) 0.1115(2) 0.8784(2) 0.0256(6) Uani 1 1 d . . . . .
H44 H 1.4702 0.1610 0.8864 0.031 Uiso 1 1 calc R . . . .
C45 C 1.3725(4) -0.03483(19) 0.87036(19) 0.0243(6) Uani 1 1 d . . . . .
C46 C 1.4430(4) -0.1063(2) 0.8775(2) 0.0273(6) Uani 1 1 d . . . . .
C51 C 0.8262(4) 0.1919(2) 0.6895(2) 0.0261(6) Uani 1 1 d . . . . .
C52 C 0.6672(4) 0.1534(2) 0.6897(2) 0.0274(6) Uani 1 1 d . . . . .
H52 H 0.6394 0.1462 0.7377 0.033 Uiso 1 1 calc R . . . .
C53 C 0.5493(4) 0.1256(2) 0.6202(2) 0.0275(6) Uani 1 1 d . . . . .
C54 C 0.3829(4) 0.0907(2) 0.6217(2) 0.0324(7) Uani 1 1 d . . . . .
H54 H 0.3547 0.0810 0.6683 0.039 Uiso 1 1 calc R . . . .
C55 C 0.2669(4) 0.0717(2) 0.5572(2) 0.0350(7) Uani 1 1 d . . . . .
H55 H 0.1593 0.0514 0.5615 0.042 Uiso 1 1 calc R . . . .
C56 C 0.3049(4) 0.0817(2) 0.4823(2) 0.0346(7) Uani 1 1 d . . . . .
C57 C 0.1865(5) 0.0641(2) 0.4145(2) 0.0408(8) Uani 1 1 d . . . . .
H57 H 0.0768 0.0461 0.4181 0.049 Uiso 1 1 calc R . . . .
C58 C 0.2306(5) 0.0730(3) 0.3421(3) 0.0493(10) Uani 1 1 d . . . . .
H58 H 0.1501 0.0618 0.2983 0.059 Uiso 1 1 calc R . . . .
C59 C 0.3947(6) 0.0986(3) 0.3350(3) 0.0513(10) Uani 1 1 d . . . . .
H59 H 0.4233 0.1026 0.2855 0.062 Uiso 1 1 calc R . . . .
C60 C 0.5168(5) 0.1182(3) 0.4008(2) 0.0418(9) Uani 1 1 d . . . . .
C61 C 0.6845(5) 0.1474(3) 0.3966(2) 0.0462(9) Uani 1 1 d . . . . .
H61 H 0.7167 0.1494 0.3466 0.055 Uiso 1 1 calc R . . . .
C62 C 0.7990(5) 0.1724(3) 0.4646(2) 0.0411(8) Uani 1 1 d . . . . .
H62 H 0.9065 0.1932 0.4608 0.049 Uiso 1 1 calc R . . . .
C63 C 0.7566(4) 0.1673(2) 0.5419(2) 0.0318(7) Uani 1 1 d . . . . .
C64 C 0.8695(4) 0.1959(2) 0.6142(2) 0.0315(7) Uani 1 1 d . . . . .
H64 H 0.9766 0.2183 0.6118 0.038 Uiso 1 1 calc R . . . .
C65 C 0.5925(4) 0.1341(2) 0.5458(2) 0.0295(7) Uani 1 1 d . . . . .
C66 C 0.4716(4) 0.1106(2) 0.4757(2) 0.0318(7) Uani 1 1 d . . . . .

loop_
_atom_site_aniso_label
_atom_site_aniso_U_11
_atom_site_aniso_U_22
_atom_site_aniso_U_33
_atom_site_aniso_U_23
_atom_site_aniso_U_13
_atom_site_aniso_U_12
C1 0.0244(15) 0.0203(14) 0.0309(16) 0.0137(12) -0.0014(12) 0.0017(11)
C2 0.0210(14) 0.0239(14) 0.0296(15) 0.0143(12) -0.0025(12) -0.0014(11)
C3 0.0211(14) 0.0235(14) 0.0307(16) 0.0150(12) -0.0041(12) -0.0012(11)
C4 0.0227(14) 0.0244(14) 0.0292(16) 0.0142(12) 0.0004(12) 0.0004(11)
C5 0.0224(14) 0.0258(15) 0.0320(16) 0.0176(13) -0.0017(12) 0.0008(12)
C6 0.0221(14) 0.0246(14) 0.0315(16) 0.0166(13) -0.0010(12) 0.0017(11)
C7 0.0250(15) 0.0235(15) 0.0368(17) 0.0164(13) -0.0046(13) -0.0018(12)
C8 0.0212(14) 0.0269(15) 0.0310(16) 0.0159(13) -0.0038(12) -0.0024(12)
C9 0.0247(15) 0.0273(15) 0.0350(17) 0.0188(13) 0.0001(12) 0.0006(12)
C10 0.0219(14) 0.0246(15) 0.0393(18) 0.0201(14) -0.0016(13) -0.0022(11)
C11 0.0238(15) 0.0212(14) 0.0300(16) 0.0143(12) -0.0030(12) -0.0013(11)
C12 0.0249(15) 0.0261(15) 0.0337(17) 0.0172(13) -0.0044(12) 0.0016(12)
C13 0.0288(16) 0.0255(15) 0.0307(16) 0.0168(13) -0.0014(12) 0.0009(12)
C14 0.0357(18) 0.044(2) 0.0394(19) 0.0245(17) -0.0041(15) 0.0044(15)
C15 0.048(2) 0.049(2) 0.0275(17) 0.0194(16) -0.0051(15) 0.0077(17)
C16 0.047(2) 0.0337(18) 0.0354(18) 0.0201(15) 0.0051(15) 0.0065(15)
C17 0.063(3) 0.046(2) 0.036(2) 0.0237(17) 0.0031(18) 0.0114(19)
C18 0.071(3) 0.045(2) 0.039(2) 0.0229(18) 0.0193(19) 0.026(2)
C19 0.051(2) 0.040(2) 0.041(2) 0.0217(17) 0.0131(17) 0.0159(17)
C20 0.0357(18) 0.0313(17) 0.0407(19) 0.0217(15) 0.0105(15) 0.0053(14)
C21 0.0269(16) 0.0332(17) 0.047(2) 0.0235(16) 0.0061(14) 0.0053(13)
C22 0.0254(16) 0.0308(16) 0.0405(19) 0.0195(15) -0.0052(13) -0.0040(13)
C23 0.0238(15) 0.0212(14) 0.0372(17) 0.0173(13) 0.0001(12) -0.0028(11)
C24 0.0238(15) 0.0223(14) 0.0321(16) 0.0138(13) -0.0043(12) -0.0019(11)
C25 0.0277(15) 0.0213(14) 0.0336(16) 0.0166(13) 0.0009(12) -0.0007(12)
C26 0.0380(18) 0.0262(15) 0.0364(18) 0.0216(14) 0.0050(14) 0.0033(13)
C31 0.0230(14) 0.0237(14) 0.0312(16) 0.0162(13) 0.0025(12) 0.0025(11)
C32 0.0225(15) 0.0284(15) 0.0318(16) 0.0147(13) -0.0013(12) 0.0017(12)
C33 0.0255(15) 0.0278(15) 0.0303(16) 0.0167(13) 0.0012(12) -0.0001(12)
C34 0.0282(16) 0.0303(17) 0.045(2) 0.0196(15) -0.0037(14) -0.0027(13)
C35 0.0332(18) 0.0286(17) 0.057(2) 0.0244(16) -0.0010(16) -0.0026(14)
C36 0.0307(17) 0.0297(16) 0.047(2) 0.0240(15) -0.0001(14) 0.0009(13)
C37 0.038(2) 0.0366(19) 0.072(3) 0.038(2) -0.0044(18) -0.0024(15)
C38 0.046(2) 0.0363(19) 0.067(3) 0.0362(19) -0.0002(19) 0.0082(16)
C39 0.0306(17) 0.0411(19) 0.044(2) 0.0270(17) 0.0018(14) 0.0036(14)
C40 0.0273(16) 0.0313(16) 0.0297(16) 0.0181(14) 0.0026(12) 0.0033(12)
C41 0.0226(15) 0.0341(17) 0.0362(17) 0.0202(14) -0.0009(13) 0.0016(12)
C42 0.0226(15) 0.0311(16) 0.0350(17) 0.0184(14) -0.0003(12) -0.0001(12)
C43 0.0224(15) 0.0262(15) 0.0312(16) 0.0151(13) 0.0002(12) 0.0025(12)
C44 0.0236(15) 0.0245(15) 0.0333(16) 0.0178(13) 0.0004(12) -0.0016(11)
C45 0.0247(15) 0.0239(14) 0.0261(15) 0.0132(12) 0.0012(12) 0.0016(11)
C46 0.0300(16) 0.0287(16) 0.0284(16) 0.0172(13) 0.0033(12) 0.0043(12)
C51 0.0266(15) 0.0246(15) 0.0293(16) 0.0141(13) 0.0008(12) 0.0042(12)
C52 0.0261(15) 0.0274(15) 0.0304(16) 0.0149(13) -0.0009(12) 0.0015(12)
C53 0.0251(15) 0.0256(15) 0.0299(16) 0.0110(13) 0.0021(12) 0.0033(12)
C54 0.0262(16) 0.0301(16) 0.0374(18) 0.0130(14) 0.0008(13) -0.0004(13)
C55 0.0283(17) 0.0307(17) 0.0378(18) 0.0092(14) 0.0004(14) 0.0001(13)
C56 0.0314(17) 0.0289(16) 0.0325(17) 0.0051(14) -0.0057(14) 0.0023(13)
C57 0.0367(19) 0.0381(19) 0.0369(19) 0.0098(16) -0.0109(15) -0.0039(15)
C58 0.050(2) 0.051(2) 0.038(2) 0.0151(18) -0.0173(17) 0.0005(18)
C59 0.058(3) 0.062(3) 0.0293(19) 0.0174(18) -0.0007(17) 0.004(2)
C60 0.043(2) 0.048(2) 0.0276(17) 0.0110(16) 0.0005(15) 0.0105(17)
C61 0.046(2) 0.062(3) 0.0285(18) 0.0193(18) 0.0055(16) 0.0052(18)
C62 0.0368(19) 0.054(2) 0.0354(19) 0.0228(17) 0.0050(15) 0.0079(16)
C63 0.0292(16) 0.0381(18) 0.0283(16) 0.0150(14) 0.0038(13) 0.0076(13)
C64 0.0248(16) 0.0343(17) 0.0377(18) 0.0182(15) 0.0042(13) 0.0048(13)
C65 0.0280(16) 0.0268(15) 0.0290(16) 0.0085(13) 0.0016(13) 0.0068(12)
C66 0.0321(17) 0.0330(17) 0.0245(16) 0.0080(13) -0.0010(13) 0.0065(13)

loop_
_atom_type_symbol
_atom_type_description
_atom_type_scat_dispersion_real
_atom_type_scat_dispersion_imag
_atom_type_scat_source
C C 0.0181 0.0091 'International Tables Vol C Tables 4.2.6.8 and 6.1.1.4'
H H 0.0000 0.0000 'International Tables Vol C Tables 4.2.6.8 and 6.1.1.4'

loop_
_exptl_crystal_face_index_h
_exptl_crystal_face_index_k
_exptl_crystal_face_index_l
_exptl_crystal_face_perp_dist
0 -5 3 0.0545
0 5 -3 0.0545
5 -3 1 0.1603
-5 -3 1 0.1644
0 -5 1 0.0500
0 5 -1 0.0500
5 -3 5 0.1582
3 5 2 0.1338
-5 3 -5 0.1679
-4 -3 -3 0.1509
0 2 9 0.0509
2 -1 10 0.0871
0 -3 -8 0.0283
0 8 3 0.0455
5 4 -4 0.1686

loop_
_geom_angle_atom_site_label_1
_geom_angle_atom_site_label_2
_geom_angle_atom_site_label_3
_geom_angle
_geom_angle_site_symmetry_1
_geom_angle_site_symmetry_3
_geom_angle_publ_flag
C6 C1 C2 108.0(2) . . ?
C6 C1 C7 107.4(2) . . ?
C7 C1 C2 109.0(2) . . ?
C11 C1 C2 111.4(2) . . ?
C11 C1 C6 113.4(2) . . ?
C11 C1 C7 107.5(2) . . ?
C3 C2 C1 111.5(2) . . ?
C4 C3 C2 108.1(2) . . ?
C8 C3 C2 106.9(2) . . ?
C8 C3 C4 109.9(2) . . ?
C31 C3 C2 109.8(2) . . ?
C31 C3 C4 110.4(2) . . ?
C31 C3 C8 111.7(2) . . ?
C3 C4 C5 111.2(2) . . ?
C4 C5 C6 107.8(2) . . ?
C9 C5 C4 108.5(2) . . ?
C9 C5 C6 108.9(2) . . ?
C51 C5 C4 109.9(2) . . ?
C51 C5 C6 110.3(2) . . ?
C51 C5 C9 111.3(2) . . ?
C1 C6 C5 112.2(2) . . ?
C10 C7 C1 110.5(2) . . ?
C10 C8 C3 110.8(2) . . ?
C10 C9 C5 110.1(2) . . ?
C7 C10 C8 109.5(3) . . ?
C7 C10 C9 110.3(2) . . ?
C9 C10 C8 109.6(3) . . ?
C12 C11 C1 119.6(3) . . ?
C24 C11 C1 122.6(3) . . ?
C24 C11 C12 117.6(3) . . ?
C13 C12 C11 122.7(3) . . ?
C12 C13 C14 122.6(3) . . ?
C12 C13 C25 119.1(3) . . ?
C25 C13 C14 118.3(3) . . ?
C15 C14 C13 121.3(3) . . ?
C14 C15 C16 121.0(3) . . ?
C17 C16 C15 121.7(3) . . ?
C17 C16 C26 119.5(3) . . ?
C26 C16 C15 118.7(3) . . ?
C18 C17 C16 119.4(4) . . ?
C19 C18 C17 122.1(4) . . ?
C18 C19 C20 119.8(4) . . ?
C19 C20 C21 122.4(3) . . ?
C19 C20 C26 119.3(3) . . ?
C21 C20 C26 118.3(3) . . ?
C22 C21 C20 121.8(3) . . ?
C21 C22 C23 121.6(3) . . ?
C24 C23 C22 122.1(3) . . ?
C24 C23 C25 120.2(3) . . ?
C25 C23 C22 117.7(3) . . ?
C11 C24 C23 121.6(3) . . ?
C23 C25 C13 118.8(3) . . ?
C23 C25 C26 120.8(3) . . ?
C26 C25 C13 120.4(3) . . ?
C16 C26 C20 119.9(3) . . ?
C16 C26 C25 120.2(3) . . ?
C25 C26 C20 119.9(3) . . ?
C32 C31 C3 120.5(3) . . ?
C32 C31 C44 118.2(3) . . ?
C44 C31 C3 121.3(3) . . ?
C31 C32 C33 122.1(3) . . ?
C32 C33 C34 122.5(3) . . ?
C32 C33 C45 119.0(3) . . ?
C45 C33 C34 118.6(3) . . ?
C35 C34 C33 120.9(3) . . ?
C34 C35 C36 122.2(3) . . ?
C37 C36 C35 123.2(3) . . ?
C37 C36 C46 118.2(3) . . ?
C46 C36 C35 118.6(3) . . ?
C38 C37 C36 121.0(3) . . ?
C39 C38 C37 121.2(3) . . ?
C38 C39 C40 120.3(3) . . ?
C39 C40 C41 122.5(3) . . ?
C39 C40 C46 118.6(3) . . ?
C46 C40 C41 118.9(3) . . ?
C42 C41 C40 121.1(3) . . ?
C41 C42 C43 121.4(3) . . ?
C44 C43 C42 121.7(3) . . ?
C44 C43 C45 119.7(3) . . ?
C45 C43 C42 118.6(3) . . ?
C43 C44 C31 121.5(3) . . ?
C33 C45 C46 120.0(3) . . ?
C43 C45 C33 119.5(3) . . ?
C43 C45 C46 120.6(3) . . ?
C36 C46 C40 120.8(3) . . ?
C36 C46 C45 119.7(3) . . ?
C40 C46 C45 119.4(3) . . ?
C52 C51 C5 120.7(3) . . ?
C64 C51 C5 121.5(3) . . ?
C64 C51 C52 117.9(3) . . ?
C53 C52 C51 122.1(3) . . ?
C52 C53 C54 122.5(3) . . ?
C52 C53 C65 119.3(3) . . ?
C65 C53 C54 118.2(3) . . ?
C55 C54 C53 121.4(3) . . ?
C54 C55 C56 121.8(3) . . ?
C57 C56 C55 123.3(3) . . ?
C57 C56 C66 118.3(3) . . ?
C66 C56 C55 118.3(3) . . ?
C58 C57 C56 121.1(4) . . ?
C57 C58 C59 120.2(4) . . ?
C58 C59 C60 121.2(4) . . ?
C59 C60 C61 122.5(4) . . ?
C59 C60 C66 118.8(4) . . ?
C66 C60 C61 118.7(3) . . ?
C62 C61 C60 121.3(4) . . ?
C61 C62 C63 121.3(4) . . ?
C64 C63 C62 122.5(3) . . ?
C64 C63 C65 119.0(3) . . ?
C65 C63 C62 118.4(3) . . ?
C51 C64 C63 122.1(3) . . ?
C53 C65 C63 119.5(3) . . ?
C53 C65 C66 120.4(3) . . ?
C63 C65 C66 120.1(3) . . ?
C56 C66 C65 119.7(3) . . ?
C60 C66 C56 120.3(3) . . ?
C60 C66 C65 120.0(3) . . ?

loop_
_geom_bond_atom_site_label_1
_geom_bond_atom_site_label_2
_geom_bond_distance
_geom_bond_site_symmetry_2
_geom_bond_publ_flag
C1 C2 1.555(4) . ?
C1 C6 1.536(4) . ?
C1 C7 1.548(4) . ?
C1 C11 1.522(4) . ?
C2 C3 1.552(4) . ?
C3 C4 1.546(4) . ?
C3 C8 1.541(4) . ?
C3 C31 1.536(4) . ?
C4 C5 1.547(4) . ?
C5 C6 1.548(4) . ?
C5 C9 1.542(4) . ?
C5 C51 1.536(4) . ?
C7 C10 1.519(5) . ?
C8 C10 1.532(4) . ?
C9 C10 1.530(4) . ?
C11 C12 1.412(4) . ?
C11 C24 1.396(4) . ?
C12 C13 1.390(5) . ?
C13 C14 1.432(5) . ?
C13 C25 1.429(4) . ?
C14 C15 1.370(5) . ?
C15 C16 1.437(5) . ?
C16 C17 1.406(5) . ?
C16 C26 1.419(5) . ?
C17 C18 1.391(6) . ?
C18 C19 1.390(6) . ?
C19 C20 1.399(5) . ?
C20 C21 1.419(5) . ?
C20 C26 1.428(5) . ?
C21 C22 1.357(5) . ?
C22 C23 1.438(4) . ?
C23 C24 1.404(4) . ?
C23 C25 1.418(4) . ?
C25 C26 1.419(5) . ?
C31 C32 1.393(4) . ?
C31 C44 1.406(4) . ?
C32 C33 1.412(4) . ?
C33 C34 1.439(4) . ?
C33 C45 1.419(4) . ?
C34 C35 1.344(5) . ?
C35 C36 1.431(5) . ?
C36 C37 1.406(5) . ?
C36 C46 1.411(4) . ?
C37 C38 1.384(5) . ?
C38 C39 1.378(5) . ?
C39 C40 1.409(5) . ?
C40 C41 1.440(4) . ?
C40 C46 1.423(4) . ?
C41 C42 1.361(4) . ?
C42 C43 1.436(4) . ?
C43 C44 1.405(4) . ?
C43 C45 1.413(4) . ?
C45 C46 1.436(4) . ?
C51 C52 1.403(4) . ?
C51 C64 1.397(4) . ?
C52 C53 1.396(4) . ?
C53 C54 1.438(4) . ?
C53 C65 1.418(5) . ?
C54 C55 1.347(5) . ?
C55 C56 1.430(5) . ?
C56 C57 1.404(5) . ?
C56 C66 1.426(5) . ?
C57 C58 1.389(6) . ?
C58 C59 1.392(6) . ?
C59 C60 1.393(5) . ?
C60 C61 1.425(6) . ?
C60 C66 1.424(5) . ?
C61 C62 1.366(5) . ?
C62 C63 1.436(5) . ?
C63 C64 1.404(5) . ?
C63 C65 1.420(5) . ?
C65 C66 1.428(4) . ?

loop_
_geom_torsion_atom_site_label_1
_geom_torsion_atom_site_label_2
_geom_torsion_atom_site_label_3
_geom_torsion_atom_site_label_4
_geom_torsion
_geom_torsion_site_symmetry_1
_geom_torsion_site_symmetry_2
_geom_torsion_site_symmetry_3
_geom_torsion_site_symmetry_4
_geom_torsion_publ_flag
C1 C2 C3 C4 -59.2(3) . . . . ?
C1 C2 C3 C8 59.0(3) . . . . ?
C1 C2 C3 C31 -179.6(2) . . . . ?
C1 C7 C10 C8 -59.4(3) . . . . ?
C1 C7 C10 C9 61.3(3) . . . . ?
C1 C11 C12 C13 172.1(3) . . . . ?
C1 C11 C24 C23 -172.6(3) . . . . ?
C2 C1 C6 C5 -58.8(3) . . . . ?
C2 C1 C7 C10 57.2(3) . . . . ?
C2 C1 C11 C12 53.6(3) . . . . ?
C2 C1 C11 C24 -131.5(3) . . . . ?
C2 C3 C4 C5 59.8(3) . . . . ?
C2 C3 C8 C10 -60.6(3) . . . . ?
C2 C3 C31 C32 73.6(4) . . . . ?
C2 C3 C31 C44 -106.0(3) . . . . ?
C3 C4 C5 C6 -59.6(3) . . . . ?
C3 C4 C5 C9 58.2(3) . . . . ?
C3 C4 C5 C51 -179.8(2) . . . . ?
C3 C8 C10 C7 62.1(3) . . . . ?
C3 C8 C10 C9 -59.0(3) . . . . ?
C3 C31 C32 C33 -179.8(3) . . . . ?
C3 C31 C44 C43 177.8(3) . . . . ?
C4 C3 C8 C10 56.4(3) . . . . ?
C4 C3 C31 C32 -45.4(4) . . . . ?
C4 C3 C31 C44 135.0(3) . . . . ?
C4 C5 C6 C1 59.5(3) . . . . ?
C4 C5 C9 C10 -60.4(3) . . . . ?
C4 C5 C51 C52 78.1(3) . . . . ?
C4 C5 C51 C64 -101.7(3) . . . . ?
C5 C9 C10 C7 -59.5(3) . . . . ?
C5 C9 C10 C8 61.2(3) . . . . ?
C5 C51 C52 C53 175.3(3) . . . . ?
C5 C51 C64 C63 -176.6(3) . . . . ?
C6 C1 C2 C3 58.4(3) . . . . ?
C6 C1 C7 C10 -59.5(3) . . . . ?
C6 C1 C11 C12 175.6(3) . . . . ?
C6 C1 C11 C24 -9.4(4) . . . . ?
C6 C5 C9 C10 56.8(3) . . . . ?
C6 C5 C51 C52 -40.6(4) . . . . ?
C6 C5 C51 C64 139.5(3) . . . . ?
C7 C1 C2 C3 -57.9(3) . . . . ?
C7 C1 C6 C5 58.7(3) . . . . ?
C7 C1 C11 C12 -65.8(3) . . . . ?
C7 C1 C11 C24 109.1(3) . . . . ?
C8 C3 C4 C5 -56.5(3) . . . . ?
C8 C3 C31 C32 -168.0(3) . . . . ?
C8 C3 C31 C44 12.5(4) . . . . ?
C9 C5 C6 C1 -58.1(3) . . . . ?
C9 C5 C51 C52 -161.7(3) . . . . ?
C9 C5 C51 C64 18.5(4) . . . . ?
C11 C1 C2 C3 -176.4(2) . . . . ?
C11 C1 C6 C5 177.3(2) . . . . ?
C11 C1 C7 C10 178.1(2) . . . . ?
C11 C12 C13 C14 -177.1(3) . . . . ?
C11 C12 C13 C25 1.8(4) . . . . ?
C12 C11 C24 C23 2.4(4) . . . . ?
C12 C13 C14 C15 177.5(3) . . . . ?
C12 C13 C25 C23 0.2(4) . . . . ?
C12 C13 C25 C26 -177.3(3) . . . . ?
C13 C14 C15 C16 -0.1(6) . . . . ?
C13 C25 C26 C16 -0.4(4) . . . . ?
C13 C25 C26 C20 178.8(3) . . . . ?
C14 C13 C25 C23 179.2(3) . . . . ?
C14 C13 C25 C26 1.7(4) . . . . ?
C14 C15 C16 C17 -178.6(4) . . . . ?
C14 C15 C16 C26 1.5(5) . . . . ?
C15 C16 C17 C18 179.7(4) . . . . ?
C15 C16 C26 C20 179.6(3) . . . . ?
C15 C16 C26 C25 -1.2(5) . . . . ?
C16 C17 C18 C19 0.5(6) . . . . ?
C17 C16 C26 C20 -0.3(5) . . . . ?
C17 C16 C26 C25 178.8(3) . . . . ?
C17 C18 C19 C20 0.0(6) . . . . ?
C18 C19 C20 C21 -178.8(3) . . . . ?
C18 C19 C20 C26 -0.7(5) . . . . ?
C19 C20 C21 C22 176.8(3) . . . . ?
C19 C20 C26 C16 0.9(5) . . . . ?
C19 C20 C26 C25 -178.3(3) . . . . ?
C20 C21 C22 C23 1.6(5) . . . . ?
C21 C20 C26 C16 179.1(3) . . . . ?
C21 C20 C26 C25 -0.1(4) . . . . ?
C21 C22 C23 C24 -178.1(3) . . . . ?
C21 C22 C23 C25 -0.3(4) . . . . ?
C22 C23 C24 C11 177.2(3) . . . . ?
C22 C23 C25 C13 -178.7(3) . . . . ?
C22 C23 C25 C26 -1.2(4) . . . . ?
C23 C25 C26 C16 -177.8(3) . . . . ?
C23 C25 C26 C20 1.4(4) . . . . ?
C24 C11 C12 C13 -3.1(4) . . . . ?
C24 C23 C25 C13 -0.9(4) . . . . ?
C24 C23 C25 C26 176.6(3) . . . . ?
C25 C13 C14 C15 -1.4(5) . . . . ?
C25 C23 C24 C11 -0.5(4) . . . . ?
C26 C16 C17 C18 -0.3(6) . . . . ?
C26 C20 C21 C22 -1.4(5) . . . . ?
C31 C3 C4 C5 179.9(2) . . . . ?
C31 C3 C8 C10 179.3(3) . . . . ?
C31 C32 C33 C34 -178.2(3) . . . . ?
C31 C32 C33 C45 1.7(5) . . . . ?
C32 C31 C44 C43 -1.8(5) . . . . ?
C32 C33 C34 C35 -178.1(3) . . . . ?
C32 C33 C45 C43 -1.4(5) . . . . ?
C32 C33 C45 C46 177.8(3) . . . . ?
C33 C34 C35 C36 0.4(6) . . . . ?
C33 C45 C46 C36 0.3(5) . . . . ?
C33 C45 C46 C40 -178.2(3) . . . . ?
C34 C33 C45 C43 178.6(3) . . . . ?
C34 C33 C45 C46 -2.2(5) . . . . ?
C34 C35 C36 C37 178.1(4) . . . . ?
C34 C35 C36 C46 -2.3(6) . . . . ?
C35 C36 C37 C38 179.6(4) . . . . ?
C35 C36 C46 C40 -179.6(3) . . . . ?
C35 C36 C46 C45 2.0(5) . . . . ?
C36 C37 C38 C39 0.2(7) . . . . ?
C37 C36 C46 C40 0.0(5) . . . . ?
C37 C36 C46 C45 -178.4(3) . . . . ?
C37 C38 C39 C40 -0.5(6) . . . . ?
C38 C39 C40 C41 178.3(4) . . . . ?
C38 C39 C40 C46 0.5(5) . . . . ?
C39 C40 C41 C42 -179.4(3) . . . . ?
C39 C40 C46 C36 -0.3(5) . . . . ?
C39 C40 C46 C45 178.2(3) . . . . ?
C40 C41 C42 C43 1.6(5) . . . . ?
C41 C40 C46 C36 -178.2(3) . . . . ?
C41 C40 C46 C45 0.3(5) . . . . ?
C41 C42 C43 C44 178.3(3) . . . . ?
C41 C42 C43 C45 -0.3(5) . . . . ?
C42 C43 C44 C31 -176.5(3) . . . . ?
C42 C43 C45 C33 178.2(3) . . . . ?
C42 C43 C45 C46 -1.0(4) . . . . ?
C43 C45 C46 C36 179.5(3) . . . . ?
C43 C45 C46 C40 1.0(5) . . . . ?
C44 C31 C32 C33 -0.2(5) . . . . ?
C44 C43 C45 C33 -0.5(5) . . . . ?
C44 C43 C45 C46 -179.6(3) . . . . ?
C45 C33 C34 C35 1.9(5) . . . . ?
C45 C43 C44 C31 2.1(5) . . . . ?
C46 C36 C37 C38 0.0(6) . . . . ?
C46 C40 C41 C42 -1.6(5) . . . . ?
C51 C5 C6 C1 179.5(2) . . . . ?
C51 C5 C9 C10 178.6(2) . . . . ?
C51 C52 C53 C54 -176.4(3) . . . . ?
C51 C52 C53 C65 1.9(5) . . . . ?
C52 C51 C64 C63 3.5(5) . . . . ?
C52 C53 C54 C55 174.0(3) . . . . ?
C52 C53 C65 C63 2.5(5) . . . . ?
C52 C53 C65 C66 -176.6(3) . . . . ?
C53 C54 C55 C56 2.6(5) . . . . ?
C53 C65 C66 C56 2.4(5) . . . . ?
C53 C65 C66 C60 -179.2(3) . . . . ?
C54 C53 C65 C63 -179.2(3) . . . . ?
C54 C53 C65 C66 1.7(4) . . . . ?
C54 C55 C56 C57 -178.8(3) . . . . ?
C54 C55 C56 C66 1.6(5) . . . . ?
C55 C56 C57 C58 -178.5(4) . . . . ?
C55 C56 C66 C60 177.5(3) . . . . ?
C55 C56 C66 C65 -4.1(5) . . . . ?
C56 C57 C58 C59 1.0(6) . . . . ?
C57 C56 C66 C60 -2.1(5) . . . . ?
C57 C56 C66 C65 176.3(3) . . . . ?
C57 C58 C59 C60 -1.9(7) . . . . ?
C58 C59 C60 C61 -177.9(4) . . . . ?
C58 C59 C60 C66 0.9(6) . . . . ?
C59 C60 C61 C62 175.2(4) . . . . ?
C59 C60 C66 C56 1.2(5) . . . . ?
C59 C60 C66 C65 -177.3(3) . . . . ?
C60 C61 C62 C63 2.3(6) . . . . ?
C61 C60 C66 C56 180.0(3) . . . . ?
C61 C60 C66 C65 1.5(5) . . . . ?
C61 C62 C63 C64 -177.3(4) . . . . ?
C61 C62 C63 C65 1.0(5) . . . . ?
C62 C63 C64 C51 179.0(3) . . . . ?
C62 C63 C65 C53 177.9(3) . . . . ?
C62 C63 C65 C66 -3.0(5) . . . . ?
C63 C65 C66 C56 -176.7(3) . . . . ?
C63 C65 C66 C60 1.7(5) . . . . ?
C64 C51 C52 C53 -4.8(5) . . . . ?
C64 C63 C65 C53 -3.7(5) . . . . ?
C64 C63 C65 C66 175.4(3) . . . . ?
C65 C53 C54 C55 -4.3(5) . . . . ?
C65 C63 C64 C51 0.7(5) . . . . ?
C66 C56 C57 C58 1.0(5) . . . . ?
C66 C60 C61 C62 -3.6(6) . . . . ?

loop_
_exptl_oxdiff_crystal_face_indexfrac_h
_exptl_oxdiff_crystal_face_indexfrac_k
_exptl_oxdiff_crystal_face_indexfrac_l
_exptl_oxdiff_crystal_face_x
_exptl_oxdiff_crystal_face_y
_exptl_oxdiff_crystal_face_z
-0.0000 -5.0000 2.9999 0.0757 -0.3002 0.3344
0.0000 5.0000 -2.9999 -0.0757 0.3002 -0.3344
5.0000 -3.0000 1.0000 -0.1566 0.5379 0.8024
-5.0000 -2.9999 0.9999 0.3959 -0.8410 -0.4139
-0.0000 -4.9999 0.9999 0.2613 -0.2288 0.3183
0.0000 4.9999 -0.9999 -0.2613 0.2288 -0.3183
5.0000 -3.0001 5.0001 -0.5279 0.3951 0.8345
3.0000 4.9998 2.0002 -0.7055 0.5354 0.0707
-5.0000 3.0001 -5.0001 0.5279 -0.3951 -0.8345
-4.0000 -2.9998 -3.0002 0.7119 -0.5603 -0.3245
0.0000 1.9997 9.0002 -0.9771 -0.2441 -0.0517
2.0000 -1.0002 10.0001 -0.9679 -0.1199 0.3857
-0.0000 -2.9998 -8.0002 0.9551 0.1698 0.1218
0.0000 7.9998 3.0002 -0.8451 0.2019 -0.4723
5.0000 4.0000 -3.9999 -0.1882 0.9868 0.3277

loop_
_smtbx_masks_void_nr
_smtbx_masks_void_average_x
_smtbx_masks_void_average_y
_smtbx_masks_void_average_z
_smtbx_masks_void_volume
_smtbx_masks_void_count_electrons
_smtbx_masks_void_content
1 -0.047 0.500 0.500 376.2 146.0 ?
